data_8103256
loop_
_publ_author_name
'Xu-Dong Jin'
'Hai-Bo Wang'
'Chun-Hua Ge'

_publ_section_title
;
 Crystal structure of
 2-methoxy-6-{[1-(1-adamantyl)ethyl]imino}methylphenol, C20H27NO2
;
_journal_issue 4
_journal_name_full 'Zeitschrift f\"ur Kristallographie - New Crystal Structures'
_journal_page_first 631
_journal_volume 226
_journal_year 2011
_chemical_formula_sum 'C20 H27 N O2'
_chemical_formula_weight 313.43
_chemical_melting_point 371.5
_chemical_name_common 2-((1-(1-adamantyl)ethyl)iminomethyl)-3-methoxyphenol
_chemical_name_systematic
;
2-((1-(1-adamantyl)ethyl)iminomethyl)-3-methoxyphenol
;
_space_group_IT_number 14
_symmetry_cell_setting monoclinic
_symmetry_space_group_name_Hall '-P 2ybc'
_symmetry_space_group_name_H-M 'P 1 21/c 1'
_atom_sites_solution_hydrogens geom
_atom_sites_solution_primary direct
_atom_sites_solution_secondary difmap
_audit_creation_method SHELXL-97
_audit_update_record
;
2011-06-19 # Formatted by publCIF
;
_cell_angle_alpha 90.00
_cell_angle_beta 111.1300(10)
_cell_angle_gamma 90.00
_cell_formula_units_Z 4
_cell_length_a 10.1635(11)
_cell_length_b 12.8830(15)
_cell_length_c 14.0684(17)
_cell_measurement_reflns_used 1491
_cell_measurement_temperature 298(2)
_cell_measurement_theta_max 24.701
_cell_measurement_theta_min 2.668
_cell_volume 1718.2(3)
_computing_cell_refinement 'Bruker SMART'
_computing_data_collection 'Bruker SMART'
_computing_data_reduction 'Bruker SAINT'
_computing_molecular_graphics 'Bruker SHELXTL'
_computing_publication_material 'Bruker SHELXTL'
_computing_structure_refinement 'SHELXL-97 (Sheldrick, 1997)'
_computing_structure_solution 'SHELXS-97 (Sheldrick, 1990)'
_diffrn_ambient_temperature 298(2)
_diffrn_measured_fraction_theta_full 0.997
_diffrn_measured_fraction_theta_max 0.997
_diffrn_measurement_device_type 'CCD area detector'
_diffrn_measurement_method 'phi and omega scans'
_diffrn_radiation_monochromator graphite
_diffrn_radiation_source 'fine-focus sealed tube'
_diffrn_radiation_type MoK\a
_diffrn_radiation_wavelength 0.71073
_diffrn_reflns_av_R_equivalents 0.0462
_diffrn_reflns_av_sigmaI/netI 0.0575
_diffrn_reflns_limit_h_max 11
_diffrn_reflns_limit_h_min -12
_diffrn_reflns_limit_k_max 14
_diffrn_reflns_limit_k_min -15
_diffrn_reflns_limit_l_max 16
_diffrn_reflns_limit_l_min -11
_diffrn_reflns_number 8446
_diffrn_reflns_theta_full 25.02
_diffrn_reflns_theta_max 25.02
_diffrn_reflns_theta_min 2.67
_exptl_absorpt_coefficient_mu 0.077
_exptl_absorpt_correction_T_max 0.9965
_exptl_absorpt_correction_T_min 0.9683
_exptl_absorpt_correction_type multi-scan
_exptl_absorpt_process_details sadabs
_exptl_crystal_colour yellow
_exptl_crystal_density_diffrn 1.212
_exptl_crystal_density_meas 0
_exptl_crystal_density_method 'not measured'
_exptl_crystal_description plate
_exptl_crystal_F_000 680
_exptl_crystal_size_max 0.42
_exptl_crystal_size_mid 0.30
_exptl_crystal_size_min 0.05
_refine_diff_density_max 0.166
_refine_diff_density_min -0.160
_refine_diff_density_rms 0.034
_refine_ls_extinction_method none
_refine_ls_goodness_of_fit_ref 1.025
_refine_ls_hydrogen_treatment mixed
_refine_ls_matrix_type full
_refine_ls_number_parameters 210
_refine_ls_number_reflns 3020
_refine_ls_number_restraints 0
_refine_ls_restrained_S_all 1.025
_refine_ls_R_factor_all 0.1192
_refine_ls_R_factor_gt 0.0456
_refine_ls_shift/su_max 0.000
_refine_ls_shift/su_mean 0.000
_refine_ls_structure_factor_coef Fsqd
_refine_ls_weighting_details 'calc w=1/[\s^2^(Fo^2^)+(0.0474P)^2^+0.3544P] where P=(Fo^2^+2Fc^2^)/3'
_refine_ls_weighting_scheme calc
_refine_ls_wR_factor_gt 0.0998
_refine_ls_wR_factor_ref 0.1365
_reflns_number_gt 1478
_reflns_number_total 3020
_reflns_threshold_expression >2sigma(I)
_cod_data_source_file 1267-3605.cff
_cod_data_source_block 1
_cod_original_sg_symbol_H-M P2(1)/c
_cod_database_code 8103256

loop_
_symmetry_equiv_pos_as_xyz
'x, y, z'
'-x, y+1/2, -z+1/2'
'-x, -y, -z'
'x, -y-1/2, z-1/2'

loop_
_atom_site_label
_atom_site_type_symbol
_atom_site_fract_x
_atom_site_fract_y
_atom_site_fract_z
_atom_site_U_iso_or_equiv
_atom_site_adp_type
_atom_site_occupancy
_atom_site_symmetry_multiplicity
_atom_site_calc_flag
_atom_site_refinement_flags
N1 N 0.6924(2) 0.70971(16) 0.42699(16) 0.0542(6) Uani 1 1 d .
O1 O 0.60979(18) 0.60398(13) 0.25663(14) 0.0640(6) Uani 1 1 d .
H1 H 0.6620 0.6201 0.3143 0.096 Uiso 1 1 calc R
O2 O 0.42576(19) 0.57699(15) 0.07098(14) 0.0688(6) Uani 1 1 d .
C1 C 0.5918(3) 0.7722(2) 0.3840(2) 0.0540(7) Uani 1 1 d .
H1A H 0.5798 0.8290 0.4209 0.065 Uiso 1 1 calc R
C2 C 0.4950(3) 0.75897(19) 0.2800(2) 0.0482(7) Uani 1 1 d .
C3 C 0.5062(3) 0.67503(19) 0.2213(2) 0.0464(7) Uani 1 1 d .
C4 C 0.4078(3) 0.6623(2) 0.1228(2) 0.0511(7) Uani 1 1 d .
C5 C 0.3029(3) 0.7339(2) 0.0841(2) 0.0634(8) Uani 1 1 d .
H5 H 0.2367 0.7252 0.0188 0.076 Uiso 1 1 calc R
C6 C 0.2944(3) 0.8192(2) 0.1411(2) 0.0690(9) Uani 1 1 d .
H6 H 0.2239 0.8682 0.1131 0.083 Uiso 1 1 calc R
C7 C 0.3885(3) 0.8322(2) 0.2380(2) 0.0619(8) Uani 1 1 d .
H7 H 0.3817 0.8896 0.2760 0.074 Uiso 1 1 calc R
C8 C 0.3183(3) 0.5552(3) -0.0246(2) 0.0804(10) Uani 1 1 d .
H8A H 0.2313 0.5411 -0.0147 0.121 Uiso 1 1 calc R
H8B H 0.3447 0.4957 -0.0548 0.121 Uiso 1 1 calc R
H8C H 0.3061 0.6139 -0.0689 0.121 Uiso 1 1 calc R
C9 C 0.9205(3) 0.7794(2) 0.5230(2) 0.0730(9) Uani 1 1 d .
H9A H 0.9561 0.7340 0.4838 0.109 Uiso 1 1 calc R
H9B H 0.9904 0.7878 0.5899 0.109 Uiso 1 1 calc R
H9C H 0.8989 0.8458 0.4900 0.109 Uiso 1 1 calc R
C10 C 0.7882(3) 0.7332(2) 0.53120(19) 0.0532(7) Uani 1 1 d .
H10 H 0.7435 0.7865 0.5591 0.064 Uiso 1 1 calc R
C11 C 0.8105(3) 0.63643(18) 0.59889(18) 0.0445(7) Uani 1 1 d .
C12 C 0.6689(3) 0.5989(2) 0.6014(2) 0.0579(8) Uani 1 1 d .
H12A H 0.6250 0.6545 0.6257 0.069 Uiso 1 1 calc R
H12B H 0.6069 0.5812 0.5328 0.069 Uiso 1 1 calc R
C13 C 0.6872(3) 0.5044(2) 0.6704(2) 0.0656(8) Uani 1 1 d .
H13 H 0.5951 0.4822 0.6705 0.079 Uiso 1 1 calc R
C14 C 0.7535(4) 0.4171(2) 0.6306(2) 0.0749(10) Uani 1 1 d .
H14A H 0.6923 0.3986 0.5620 0.090 Uiso 1 1 calc R
H14B H 0.7652 0.3564 0.6736 0.090 Uiso 1 1 calc R
C15 C 0.8965(3) 0.4521(2) 0.6300(2) 0.0649(8) Uani 1 1 d .
H15 H 0.9393 0.3957 0.6044 0.078 Uiso 1 1 calc R
C16 C 0.9930(3) 0.4805(2) 0.7378(2) 0.0754(9) Uani 1 1 d .
H16A H 1.0839 0.5031 0.7375 0.090 Uiso 1 1 calc R
H16B H 1.0078 0.4203 0.7819 0.090 Uiso 1 1 calc R
C17 C 0.9251(3) 0.5676(2) 0.7777(2) 0.0637(8) Uani 1 1 d .
H17 H 0.9866 0.5857 0.8472 0.076 Uiso 1 1 calc R
C18 C 0.9059(3) 0.6624(2) 0.70905(19) 0.0581(8) Uani 1 1 d .
H18A H 0.9972 0.6856 0.7101 0.070 Uiso 1 1 calc R
H18B H 0.8641 0.7185 0.7346 0.070 Uiso 1 1 calc R
C19 C 0.8773(3) 0.54714(19) 0.56116(19) 0.0534(7) Uani 1 1 d .
H19A H 0.9682 0.5688 0.5603 0.064 Uiso 1 1 calc R
H19B H 0.8176 0.5291 0.4921 0.064 Uiso 1 1 calc R
C20 C 0.7833(3) 0.5324(2) 0.7784(2) 0.0727(9) Uani 1 1 d .
H20A H 0.7407 0.5875 0.8045 0.087 Uiso 1 1 calc R
H20B H 0.7956 0.4724 0.8225 0.087 Uiso 1 1 calc R

loop_
_atom_site_aniso_label
_atom_site_aniso_U_11
_atom_site_aniso_U_22
_atom_site_aniso_U_33
_atom_site_aniso_U_23
_atom_site_aniso_U_13
_atom_site_aniso_U_12
N1 0.0578(15) 0.0508(13) 0.0476(14) 0.0049(12) 0.0115(12) 0.0038(12)
O1 0.0577(12) 0.0602(12) 0.0612(12) 0.0006(10) 0.0060(10) 0.0163(10)
O2 0.0606(13) 0.0734(13) 0.0601(13) -0.0074(11) 0.0069(11) 0.0087(11)
C1 0.0616(19) 0.0440(16) 0.0580(19) 0.0031(15) 0.0235(16) 0.0020(15)
C2 0.0493(17) 0.0442(16) 0.0515(17) 0.0109(14) 0.0185(14) 0.0020(13)
C3 0.0405(16) 0.0453(16) 0.0529(18) 0.0133(14) 0.0164(14) 0.0058(13)
C4 0.0480(17) 0.0514(17) 0.0547(18) 0.0090(15) 0.0195(15) 0.0031(14)
C5 0.056(2) 0.070(2) 0.0571(19) 0.0095(17) 0.0119(16) 0.0089(17)
C6 0.060(2) 0.072(2) 0.070(2) 0.0243(18) 0.0177(18) 0.0260(17)
C7 0.067(2) 0.0534(18) 0.068(2) 0.0112(16) 0.0271(18) 0.0158(15)
C8 0.070(2) 0.101(3) 0.055(2) -0.0064(18) 0.0051(17) -0.0005(19)
C9 0.078(2) 0.067(2) 0.071(2) 0.0035(17) 0.0242(18) -0.0118(18)
C10 0.0561(18) 0.0503(17) 0.0505(17) -0.0030(14) 0.0158(15) 0.0017(14)
C11 0.0477(16) 0.0433(15) 0.0430(16) -0.0021(12) 0.0171(13) 0.0026(13)
C12 0.0539(19) 0.0652(18) 0.0580(18) -0.0049(15) 0.0242(15) 0.0025(15)
C13 0.063(2) 0.077(2) 0.068(2) 0.0048(17) 0.0368(17) -0.0088(16)
C14 0.108(3) 0.0542(18) 0.074(2) 0.0012(17) 0.046(2) -0.0091(19)
C15 0.090(2) 0.0500(17) 0.069(2) 0.0035(16) 0.0468(18) 0.0180(17)
C16 0.076(2) 0.079(2) 0.073(2) 0.0194(18) 0.0297(18) 0.0254(18)
C17 0.069(2) 0.074(2) 0.0435(17) 0.0037(15) 0.0150(15) 0.0050(17)
C18 0.0599(19) 0.0599(18) 0.0500(17) -0.0078(15) 0.0143(15) 0.0017(15)
C19 0.0597(18) 0.0549(17) 0.0526(17) -0.0015(14) 0.0287(14) 0.0057(14)
C20 0.089(2) 0.081(2) 0.061(2) 0.0071(17) 0.0417(19) 0.0102(19)

loop_
_atom_type_symbol
_atom_type_description
_atom_type_scat_dispersion_real
_atom_type_scat_dispersion_imag
_atom_type_scat_source
C C 0.0033 0.0016 'International Tables Vol C Tables 4.2.6.8 and 6.1.1.4'
H H 0.0000 0.0000 'International Tables Vol C Tables 4.2.6.8 and 6.1.1.4'
N N 0.0061 0.0033 'International Tables Vol C Tables 4.2.6.8 and 6.1.1.4'
O O 0.0106 0.0060 'International Tables Vol C Tables 4.2.6.8 and 6.1.1.4'

loop_
_geom_angle_atom_site_label_1
_geom_angle_atom_site_label_2
_geom_angle_atom_site_label_3
_geom_angle
C1 N1 C10 118.3(2)
C3 O1 H1 109.5
C4 O2 C8 117.3(2)
N1 C1 C2 122.9(3)
N1 C1 H1A 118.6
C2 C1 H1A 118.6
C3 C2 C7 119.4(3)
C3 C2 C1 121.3(2)
C7 C2 C1 119.2(3)
O1 C3 C2 122.0(2)
O1 C3 C4 118.1(2)
C2 C3 C4 119.9(2)
C5 C4 O2 124.4(3)
C5 C4 C3 119.6(3)
O2 C4 C3 116.0(2)
C4 C5 C6 120.6(3)
C4 C5 H5 119.7
C6 C5 H5 119.7
C7 C6 C5 120.7(3)
C7 C6 H6 119.7
C5 C6 H6 119.7
C6 C7 C2 119.8(3)
C6 C7 H7 120.1
C2 C7 H7 120.1
O2 C8 H8A 109.5
O2 C8 H8B 109.5
H8A C8 H8B 109.5
O2 C8 H8C 109.5
H8A C8 H8C 109.5
H8B C8 H8C 109.5
C10 C9 H9A 109.5
C10 C9 H9B 109.5
H9A C9 H9B 109.5
C10 C9 H9C 109.5
H9A C9 H9C 109.5
H9B C9 H9C 109.5
N1 C10 C9 107.0(2)
N1 C10 C11 110.4(2)
C9 C10 C11 115.5(2)
N1 C10 H10 107.9
C9 C10 H10 107.9
C11 C10 H10 107.9
C19 C11 C12 108.1(2)
C19 C11 C10 112.4(2)
C12 C11 C10 109.9(2)
C19 C11 C18 108.4(2)
C12 C11 C18 107.6(2)
C10 C11 C18 110.3(2)
C13 C12 C11 111.5(2)
C13 C12 H12A 109.3
C11 C12 H12A 109.3
C13 C12 H12B 109.3
C11 C12 H12B 109.3
H12A C12 H12B 108.0
C14 C13 C20 109.5(2)
C14 C13 C12 109.0(2)
C20 C13 C12 109.4(2)
C14 C13 H13 109.6
C20 C13 H13 109.6
C12 C13 H13 109.6
C13 C14 C15 109.5(2)
C13 C14 H14A 109.8
C15 C14 H14A 109.8
C13 C14 H14B 109.8
C15 C14 H14B 109.8
H14A C14 H14B 108.2
C16 C15 C14 109.8(2)
C16 C15 C19 109.1(2)
C14 C15 C19 109.6(2)
C16 C15 H15 109.5
C14 C15 H15 109.5
C19 C15 H15 109.5
C15 C16 C17 109.2(2)
C15 C16 H16A 109.8
C17 C16 H16A 109.8
C15 C16 H16B 109.8
C17 C16 H16B 109.8
H16A C16 H16B 108.3
C20 C17 C16 109.9(3)
C20 C17 C18 109.8(2)
C16 C17 C18 109.1(2)
C20 C17 H17 109.4
C16 C17 H17 109.4
C18 C17 H17 109.4
C17 C18 C11 110.7(2)
C17 C18 H18A 109.5
C11 C18 H18A 109.5
C17 C18 H18B 109.5
C11 C18 H18B 109.5
H18A C18 H18B 108.1
C11 C19 C15 110.8(2)
C11 C19 H19A 109.5
C15 C19 H19A 109.5
C11 C19 H19B 109.5
C15 C19 H19B 109.5
H19A C19 H19B 108.1
C17 C20 C13 109.5(2)
C17 C20 H20A 109.8
C13 C20 H20A 109.8
C17 C20 H20B 109.8
C13 C20 H20B 109.8
H20A C20 H20B 108.2

loop_
_geom_bond_atom_site_label_1
_geom_bond_atom_site_label_2
_geom_bond_distance
N1 C1 1.270(3)
N1 C10 1.469(3)
O1 C3 1.348(3)
O1 H1 0.8200
O2 C4 1.367(3)
O2 C8 1.422(3)
C1 C2 1.449(3)
C1 H1A 0.9300
C2 C3 1.390(3)
C2 C7 1.396(3)
C3 C4 1.396(3)
C4 C5 1.366(3)
C5 C6 1.380(4)
C5 H5 0.9300
C6 C7 1.365(4)
C6 H6 0.9300
C7 H7 0.9300
C8 H8A 0.9600
C8 H8B 0.9600
C8 H8C 0.9600
C9 C10 1.513(4)
C9 H9A 0.9600
C9 H9B 0.9600
C9 H9C 0.9600
C10 C11 1.535(3)
C10 H10 0.9800
C11 C19 1.525(3)
C11 C12 1.530(3)
C11 C18 1.540(3)
C12 C13 1.526(4)
C12 H12A 0.9700
C12 H12B 0.9700
C13 C14 1.517(4)
C13 C20 1.524(4)
C13 H13 0.9800
C14 C15 1.525(4)
C14 H14A 0.9700
C14 H14B 0.9700
C15 C16 1.524(4)
C15 C19 1.530(3)
C15 H15 0.9800
C16 C17 1.526(4)
C16 H16A 0.9700
C16 H16B 0.9700
C17 C20 1.514(4)
C17 C18 1.526(4)
C17 H17 0.9800
C18 H18A 0.9700
C18 H18B 0.9700
C19 H19A 0.9700
C19 H19B 0.9700
C20 H20A 0.9700
C20 H20B 0.9700

loop_
_geom_torsion_atom_site_label_1
_geom_torsion_atom_site_label_2
_geom_torsion_atom_site_label_3
_geom_torsion_atom_site_label_4
_geom_torsion
C10 N1 C1 C2 177.3(2)
N1 C1 C2 C3 0.9(4)
N1 C1 C2 C7 -179.1(3)
C7 C2 C3 O1 177.7(2)
C1 C2 C3 O1 -2.3(4)
C7 C2 C3 C4 -2.7(4)
C1 C2 C3 C4 177.4(2)
C8 O2 C4 C5 -8.0(4)
C8 O2 C4 C3 172.8(2)
O1 C3 C4 C5 -178.9(2)
C2 C3 C4 C5 1.5(4)
O1 C3 C4 O2 0.4(3)
C2 C3 C4 O2 -179.3(2)
O2 C4 C5 C6 -178.5(3)
C3 C4 C5 C6 0.7(4)
C4 C5 C6 C7 -1.6(5)
C5 C6 C7 C2 0.4(5)
C3 C2 C7 C6 1.8(4)
C1 C2 C7 C6 -178.3(3)
C1 N1 C10 C9 -101.0(3)
C1 N1 C10 C11 132.6(2)
N1 C10 C11 C19 61.2(3)
C9 C10 C11 C19 -60.3(3)
N1 C10 C11 C12 -59.2(3)
C9 C10 C11 C12 179.3(2)
N1 C10 C11 C18 -177.7(2)
C9 C10 C11 C18 60.8(3)
C19 C11 C12 C13 58.6(3)
C10 C11 C12 C13 -178.4(2)
C18 C11 C12 C13 -58.3(3)
C11 C12 C13 C14 -60.1(3)
C11 C12 C13 C20 59.6(3)
C20 C13 C14 C15 -59.9(3)
C12 C13 C14 C15 59.7(3)
C13 C14 C15 C16 59.8(3)
C13 C14 C15 C19 -60.0(3)
C14 C15 C16 C17 -59.2(3)
C19 C15 C16 C17 60.9(3)
C15 C16 C17 C20 59.6(3)
C15 C16 C17 C18 -60.9(3)
C20 C17 C18 C11 -60.4(3)
C16 C17 C18 C11 60.1(3)
C19 C11 C18 C17 -58.3(3)
C12 C11 C18 C17 58.4(3)
C10 C11 C18 C17 178.3(2)
C12 C11 C19 C15 -58.0(3)
C10 C11 C19 C15 -179.5(2)
C18 C11 C19 C15 58.3(3)
C16 C15 C19 C11 -60.4(3)
C14 C15 C19 C11 59.8(3)
C16 C17 C20 C13 -60.1(3)
C18 C17 C20 C13 59.9(3)
C14 C13 C20 C17 60.2(3)
C12 C13 C20 C17 -59.2(3)
